data_1570316
loop_
_publ_author_name
'Peddi, Balakrishna'
'Khan, Souvik'
'Gonnade, Rajesh G.'
'Yildiz, Cem B.'
'Majumdar, Moumita'

_publ_section_title
;
 Intramolecular donor-stabilized tetra-coordinated germanium(iv)
 di-cations and their Lewis acidic properties.
;
_journal_issue 47
_journal_name_full 'Chemical science'
_journal_page_first 13755
_journal_page_last 13764
_journal_paper_doi 10.1039/d3sc03717g
_journal_volume 14
_journal_year 2023
_chemical_formula_moiety 'C48 H36 Cl Ge P2, C F3 O3 S, C4 H8 O'
_chemical_formula_sum 'C53 H44 Cl F3 Ge O4 P2 S'
_chemical_formula_weight 1003.92
_space_group_crystal_system monoclinic
_space_group_IT_number 14
_space_group_name_Hall '-P 2ybc'
_space_group_name_H-M_alt 'P 1 21/c 1'
_atom_sites_solution_hydrogens geom
_audit_creation_method SHELXL-2018/3
_audit_update_record
;
2023-04-14 deposited with the CCDC.	2023-11-16 downloaded from the CCDC.
;
_cell_angle_alpha 90
_cell_angle_beta 102.314(8)
_cell_angle_gamma 90
_cell_formula_units_Z 4
_cell_length_a 15.128(4)
_cell_length_b 10.410(3)
_cell_length_c 29.642(8)
_cell_measurement_reflns_used 9116
_cell_measurement_temperature 150(2)
_cell_measurement_theta_max 25.14
_cell_measurement_theta_min 2.39
_cell_volume 4561(2)
_computing_structure_refinement 'SHELXL-2018/3 (Sheldrick, 2018)'
_computing_structure_solution 'SHELXT 2014/5 (Sheldrick, 2014)'
_diffrn_ambient_temperature 150(2)
_diffrn_measured_fraction_theta_full 0.992
_diffrn_measured_fraction_theta_max 0.992
_diffrn_measurement_device_type 'Bruker APEX-II CCD'
_diffrn_measurement_method '\f and \w scans'
_diffrn_radiation_type MoK\a
_diffrn_radiation_wavelength 0.71073
_diffrn_reflns_av_R_equivalents 0.0497
_diffrn_reflns_av_unetI/netI 0.0276
_diffrn_reflns_Laue_measured_fraction_full 0.992
_diffrn_reflns_Laue_measured_fraction_max 0.992
_diffrn_reflns_limit_h_max 18
_diffrn_reflns_limit_h_min -18
_diffrn_reflns_limit_k_max 12
_diffrn_reflns_limit_k_min -10
_diffrn_reflns_limit_l_max 35
_diffrn_reflns_limit_l_min -35
_diffrn_reflns_number 71394
_diffrn_reflns_point_group_measured_fraction_full 0.992
_diffrn_reflns_point_group_measured_fraction_max 0.992
_diffrn_reflns_theta_full 25.197
_diffrn_reflns_theta_max 25.197
_diffrn_reflns_theta_min 2.079
_exptl_absorpt_coefficient_mu 0.906
_exptl_absorpt_correction_T_max 0.7452
_exptl_absorpt_correction_T_min 0.5304
_exptl_absorpt_correction_type multi-scan
_exptl_absorpt_process_details 'SADABS (Bruker, 2016)'
_exptl_crystal_colour colorless
_exptl_crystal_density_diffrn 1.462
_exptl_crystal_description needle
_exptl_crystal_F_000 2064
_exptl_crystal_size_max 0.21
_exptl_crystal_size_mid 0.08
_exptl_crystal_size_min 0.07
_refine_diff_density_max 2.360
_refine_diff_density_min -0.819
_refine_diff_density_rms 0.083
_refine_ls_extinction_method none
_refine_ls_goodness_of_fit_ref 1.090
_refine_ls_hydrogen_treatment constr
_refine_ls_matrix_type full
_refine_ls_number_parameters 586
_refine_ls_number_reflns 8139
_refine_ls_number_restraints 0
_refine_ls_restrained_S_all 1.090
_refine_ls_R_factor_all 0.0522
_refine_ls_R_factor_gt 0.0492
_refine_ls_shift/su_max 0.001
_refine_ls_shift/su_mean 0.000
_refine_ls_structure_factor_coef Fsqd
_refine_ls_weighting_details 'w=1/[\s^2^(Fo^2^)+(0.0372P)^2^+15.4473P] where P=(Fo^2^+2Fc^2^)/3'
_refine_ls_weighting_scheme calc
_refine_ls_wR_factor_gt 0.1183
_refine_ls_wR_factor_ref 0.1202
_reflns_Friedel_coverage 0.000
_reflns_number_gt 7631
_reflns_number_total 8139
_reflns_threshold_expression 'I > 2\s(I)'
_cod_data_source_file d3sc03717g2.cif
_cod_data_source_block TRY_a_CCDC1
_cod_depositor_comments 'Adding full bibliography for 1570312--1570327.cif.'
_cod_original_sg_symbol_H-M 'P 21/c'
_cod_database_code 1570316
_shelx_shelxl_version_number 2018/3
_shelx_space_group_comment
;
The symmetry employed for this shelxl refinement is uniquely defined
by the following loop, which should always be used as a source of
symmetry information in preference to the above space-group names.
They are only intended as comments.
;

loop_
_space_group_symop_operation_xyz
'x, y, z'
'-x, y+1/2, -z+1/2'
'-x, -y, -z'
'x, -y-1/2, z-1/2'

loop_
_atom_site_label
_atom_site_type_symbol
_atom_site_fract_x
_atom_site_fract_y
_atom_site_fract_z
_atom_site_U_iso_or_equiv
_atom_site_adp_type
_atom_site_occupancy
_atom_site_site_symmetry_order
_atom_site_calc_flag
_atom_site_refinement_flags_posn
_atom_site_refinement_flags_adp
_atom_site_refinement_flags_occupancy
_atom_site_disorder_assembly
_atom_site_disorder_group
Ge1 Ge 0.71947(2) 0.59289(3) 0.57585(2) 0.01634(11) Uani 1 1 d . . . . .
S1 S 0.74747(7) 0.50568(11) 0.85921(3) 0.0346(2) Uani 1 1 d . . . . .
O1 O 0.66114(18) 0.4692(3) 0.86932(10) 0.0416(7) Uani 1 1 d . . . . .
F1 F 0.78825(19) 0.2604(3) 0.86400(10) 0.0545(7) Uani 1 1 d . . . . .
Cl1 Cl 0.76153(5) 0.47624(8) 0.52154(3) 0.02279(18) Uani 1 1 d . . . . .
C1 C 0.6094(2) 0.5142(3) 0.58461(10) 0.0164(6) Uani 1 1 d . . . . .
P1 P 0.80440(5) 0.47921(8) 0.63929(3) 0.01663(18) Uani 1 1 d . . . . .
P2 P 0.67019(5) 0.74588(8) 0.65315(3) 0.01625(18) Uani 1 1 d . . . . .
O2 O 0.8203(2) 0.5282(4) 0.89844(10) 0.0507(9) Uani 1 1 d . . . . .
F2 F 0.86266(19) 0.3747(3) 0.82358(10) 0.0625(8) Uani 1 1 d . . . . .
C2 C 0.7177(2) 0.7665(3) 0.55321(11) 0.0195(7) Uani 1 1 d . . . . .
C5 C 0.4583(2) 0.3860(3) 0.60606(12) 0.0216(7) Uani 1 1 d . . . . .
C4 C 0.4462(2) 0.4683(3) 0.56916(11) 0.0229(7) Uani 1 1 d . . . . .
H4 H 0.387510 0.482141 0.550643 0.027 Uiso 1 1 calc R U . . .
C3 C 0.5223(2) 0.5326(3) 0.55893(11) 0.0198(7) Uani 1 1 d . . . . .
H3 H 0.513237 0.590356 0.533559 0.024 Uiso 1 1 calc R U . . .
F3 F 0.7226(2) 0.3278(3) 0.79625(9) 0.0611(8) Uani 1 1 d . . . . .
O3 O 0.7435(2) 0.5998(3) 0.82242(11) 0.0476(8) Uani 1 1 d . . . . .
C6 C 0.5502(2) 0.2790(3) 0.66870(11) 0.0220(7) Uani 1 1 d . . . . .
C7 C 0.6331(2) 0.2496(3) 0.69600(11) 0.0248(7) Uani 1 1 d . . . . .
H7 H 0.637643 0.188749 0.720285 0.030 Uiso 1 1 calc R U . . .
C8 C 0.7112(2) 0.3104(3) 0.68767(11) 0.0223(7) Uani 1 1 d . . . . .
H8 H 0.768261 0.289304 0.706682 0.027 Uiso 1 1 calc R U . . .
C9 C 0.7078(2) 0.3999(3) 0.65266(11) 0.0183(7) Uani 1 1 d . . . . .
C10 C 0.6224(2) 0.4283(3) 0.62257(10) 0.0164(6) Uani 1 1 d . . . . .
C11 C 0.5466(2) 0.3667(3) 0.63219(11) 0.0184(7) Uani 1 1 d . . . . .
C12 C 0.3938(2) 0.3056(4) 0.62697(13) 0.0276(8) Uani 1 1 d . . . . .
H12A H 0.361840 0.242333 0.604315 0.033 Uiso 1 1 calc R U . . .
H12B H 0.348472 0.360698 0.637192 0.033 Uiso 1 1 calc R U . . .
C14 C 0.7555(2) 0.7922(4) 0.51559(12) 0.0262(8) Uani 1 1 d . . . . .
H14 H 0.792426 0.728274 0.506087 0.031 Uiso 1 1 calc R U . . .
C13 C 0.4550(2) 0.2362(4) 0.66905(12) 0.0271(8) Uani 1 1 d . . . . .
H13A H 0.437897 0.261633 0.698228 0.033 Uiso 1 1 calc R U . . .
H13B H 0.449318 0.141781 0.665614 0.033 Uiso 1 1 calc R U . . .
C15 C 0.7419(3) 0.9090(4) 0.49044(13) 0.0310(8) Uani 1 1 d . . . . .
H15 H 0.771516 0.924893 0.465789 0.037 Uiso 1 1 calc R U . . .
C16 C 0.6851(2) 0.9977(4) 0.50265(12) 0.0276(8) Uani 1 1 d . . . . .
C17 C 0.5843(2) 1.0707(3) 0.54711(12) 0.0263(8) Uani 1 1 d . . . . .
C19 C 0.5618(2) 0.9565(3) 0.61360(12) 0.0248(7) Uani 1 1 d . . . . .
H19 H 0.534914 0.953719 0.639768 0.030 Uiso 1 1 calc R U . . .
C18 C 0.5397(2) 1.0596(3) 0.58211(13) 0.0286(8) Uani 1 1 d . . . . .
H18 H 0.494491 1.120108 0.585407 0.034 Uiso 1 1 calc R U . . .
C20 C 0.6211(2) 0.8591(3) 0.60779(11) 0.0193(7) Uani 1 1 d . . . . .
C21 C 0.6618(2) 0.8619(3) 0.56817(11) 0.0185(7) Uani 1 1 d . . . . .
C22 C 0.6447(2) 0.9728(3) 0.54045(12) 0.0231(7) Uani 1 1 d . . . . .
C23 C 0.6539(3) 1.1284(4) 0.48299(14) 0.0368(10) Uani 1 1 d . . . . .
H23A H 0.627025 1.122175 0.449553 0.044 Uiso 1 1 calc R U . . .
H23B H 0.705186 1.189543 0.487596 0.044 Uiso 1 1 calc R U . . .
C24 C 0.5823(3) 1.1721(4) 0.51004(13) 0.0356(9) Uani 1 1 d . . . . .
H24A H 0.597780 1.257596 0.524111 0.043 Uiso 1 1 calc R U . . .
H24B H 0.521591 1.176624 0.489393 0.043 Uiso 1 1 calc R U . . .
C25 C 0.8772(2) 0.3553(3) 0.62417(11) 0.0210(7) Uani 1 1 d . . . . .
C26 C 0.8379(2) 0.2420(3) 0.60438(12) 0.0277(8) Uani 1 1 d . . . . .
H26 H 0.774349 0.230041 0.599449 0.033 Uiso 1 1 calc R U . . .
C27 C 0.8920(3) 0.1470(4) 0.59194(14) 0.0344(9) Uani 1 1 d . . . . .
H27 H 0.865431 0.069791 0.578244 0.041 Uiso 1 1 calc R U . . .
C28 C 0.9845(3) 0.1640(4) 0.59936(13) 0.0325(9) Uani 1 1 d . . . . .
H28 H 1.021485 0.097941 0.591204 0.039 Uiso 1 1 calc R U . . .
C29 C 1.0234(3) 0.2768(4) 0.61861(13) 0.0322(9) Uani 1 1 d . . . . .
H29 H 1.087101 0.287963 0.623481 0.039 Uiso 1 1 calc R U . . .
C30 C 0.9701(2) 0.3741(4) 0.63091(12) 0.0265(8) Uani 1 1 d . . . . .
H30 H 0.996722 0.452179 0.643725 0.032 Uiso 1 1 calc R U . . .
C2S C 1.0230(4) 0.8318(5) 0.52717(18) 0.0570(13) Uani 1 1 d . . . . .
H2SA H 1.069102 0.900785 0.531665 0.068 Uiso 1 1 calc R U . . .
H2SB H 0.976527 0.849962 0.498906 0.068 Uiso 1 1 calc R U . . .
C31 C 0.8678(2) 0.5760(3) 0.68531(11) 0.0207(7) Uani 1 1 d . . . . .
C32 C 0.8640(2) 0.5535(4) 0.73130(11) 0.0259(8) Uani 1 1 d . . . . .
H32 H 0.829375 0.484209 0.739227 0.031 Uiso 1 1 calc R U . . .
C33 C 0.9116(3) 0.6338(4) 0.76516(13) 0.0326(9) Uani 1 1 d . . . . .
H33 H 0.909170 0.620009 0.796555 0.039 Uiso 1 1 calc R U . . .
C34 C 0.9621(2) 0.7329(4) 0.75379(13) 0.0338(9) Uani 1 1 d . . . . .
H34 H 0.994586 0.787093 0.777401 0.041 Uiso 1 1 calc R U . . .
C35 C 0.9664(2) 0.7552(4) 0.70832(14) 0.0338(9) Uani 1 1 d . . . . .
H35 H 1.001325 0.824498 0.700707 0.041 Uiso 1 1 calc R U . . .
C36 C 0.9190(2) 0.6752(4) 0.67364(12) 0.0275(8) Uani 1 1 d . . . . .
H36 H 0.922044 0.688952 0.642329 0.033 Uiso 1 1 calc R U . . .
C37 C 0.7323(2) 0.8587(3) 0.69648(11) 0.0187(7) Uani 1 1 d . . . . .
C38 C 0.7310(2) 0.8548(4) 0.74314(12) 0.0243(7) Uani 1 1 d . . . . .
H38 H 0.694258 0.793554 0.754293 0.029 Uiso 1 1 calc R U . . .
C39 C 0.7835(2) 0.9406(4) 0.77359(13) 0.0308(8) Uani 1 1 d . . . . .
H39 H 0.781671 0.937934 0.805422 0.037 Uiso 1 1 calc R U . . .
C40 C 0.8380(2) 1.0293(4) 0.75829(14) 0.0316(9) Uani 1 1 d . . . . .
H40 H 0.873251 1.087838 0.779329 0.038 Uiso 1 1 calc R U . . .
C3S C 1.0653(4) 0.7020(5) 0.52472(19) 0.0578(13) Uani 1 1 d . . . . .
H3SA H 1.070737 0.681376 0.492820 0.069 Uiso 1 1 calc R U . . .
H3SB H 1.125795 0.696953 0.545526 0.069 Uiso 1 1 calc R U . . .
C41 C 0.8408(2) 1.0323(3) 0.71203(14) 0.0307(8) Uani 1 1 d . . . . .
H41 H 0.878828 1.092269 0.701239 0.037 Uiso 1 1 calc R U . . .
C42 C 0.7881(2) 0.9478(4) 0.68117(12) 0.0265(8) Uani 1 1 d . . . . .
H42 H 0.790131 0.950931 0.649379 0.032 Uiso 1 1 calc R U . . .
C43 C 0.5806(2) 0.6793(3) 0.67852(11) 0.0196(7) Uani 1 1 d . . . . .
C44 C 0.6075(2) 0.5986(3) 0.71699(11) 0.0229(7) Uani 1 1 d . . . . .
H44 H 0.670041 0.587283 0.729962 0.027 Uiso 1 1 calc R U . . .
C45 C 0.5442(3) 0.5353(4) 0.73622(13) 0.0302(8) Uani 1 1 d . . . . .
H45 H 0.563162 0.482415 0.762624 0.036 Uiso 1 1 calc R U . . .
C46 C 0.4533(3) 0.5492(4) 0.71697(14) 0.0357(9) Uani 1 1 d . . . . .
H46 H 0.409618 0.505274 0.729988 0.043 Uiso 1 1 calc R U . . .
C47 C 0.4255(3) 0.6273(4) 0.67857(15) 0.0362(9) Uani 1 1 d . . . . .
H47 H 0.362793 0.636310 0.665367 0.043 Uiso 1 1 calc R U . . .
O1S O 0.9574(2) 0.6861(3) 0.57078(11) 0.0504(8) Uani 1 1 d . . . . .
C1S C 0.9814(3) 0.8189(4) 0.56843(15) 0.0426(10) Uani 1 1 d . . . . .
H1SA H 1.025074 0.844648 0.596828 0.051 Uiso 1 1 calc R U . . .
H1SB H 0.926978 0.873910 0.565019 0.051 Uiso 1 1 calc R U . . .
C48 C 0.4887(2) 0.6925(4) 0.65930(13) 0.0268(8) Uani 1 1 d . . . . .
H48 H 0.469152 0.745839 0.633073 0.032 Uiso 1 1 calc R U . . .
C49 C 0.7817(3) 0.3606(5) 0.83473(14) 0.0420(10) Uani 1 1 d . . . . .
C4S C 0.9995(5) 0.6155(5) 0.5404(2) 0.0698(17) Uani 1 1 d . . . . .
H4SA H 0.953620 0.584953 0.513555 0.084 Uiso 1 1 calc R U . . .
H4SB H 1.031232 0.539797 0.556473 0.084 Uiso 1 1 calc R U . . .

loop_
_atom_site_aniso_label
_atom_site_aniso_U_11
_atom_site_aniso_U_22
_atom_site_aniso_U_33
_atom_site_aniso_U_23
_atom_site_aniso_U_13
_atom_site_aniso_U_12
Ge1 0.01894(18) 0.01546(18) 0.01253(17) 0.00152(13) -0.00134(12) 0.00202(13)
S1 0.0293(5) 0.0455(6) 0.0289(5) 0.0033(4) 0.0061(4) 0.0018(4)
O1 0.0271(14) 0.057(2) 0.0426(16) 0.0146(15) 0.0122(12) 0.0093(13)
F1 0.0564(16) 0.0474(16) 0.0530(16) 0.0140(13) -0.0029(13) 0.0033(13)
Cl1 0.0261(4) 0.0255(4) 0.0150(4) -0.0030(3) 0.0006(3) 0.0047(3)
C1 0.0205(16) 0.0129(15) 0.0140(15) -0.0015(12) -0.0004(12) 0.0023(12)
P1 0.0173(4) 0.0176(4) 0.0128(4) 0.0005(3) -0.0019(3) 0.0026(3)
P2 0.0174(4) 0.0149(4) 0.0145(4) -0.0003(3) -0.0008(3) 0.0010(3)
O2 0.0331(16) 0.083(3) 0.0342(16) -0.0164(16) 0.0027(12) -0.0064(16)
F2 0.0509(16) 0.089(2) 0.0540(17) 0.0058(16) 0.0248(13) 0.0192(16)
C2 0.0217(16) 0.0162(16) 0.0174(16) 0.0031(13) -0.0028(12) -0.0022(13)
C5 0.0219(16) 0.0177(16) 0.0233(17) -0.0041(14) 0.0004(13) -0.0014(13)
C4 0.0194(16) 0.0250(18) 0.0198(16) -0.0031(14) -0.0057(13) 0.0008(14)
C3 0.0255(17) 0.0176(16) 0.0133(15) 0.0001(13) -0.0025(13) 0.0042(13)
F3 0.0705(19) 0.0665(19) 0.0358(14) -0.0082(14) -0.0119(13) 0.0004(15)
O3 0.0496(18) 0.0474(19) 0.0491(19) 0.0108(15) 0.0178(15) 0.0046(15)
C6 0.0290(18) 0.0183(17) 0.0180(16) -0.0017(13) 0.0036(13) -0.0027(14)
C7 0.0326(19) 0.0225(18) 0.0169(16) 0.0038(14) -0.0001(14) -0.0020(15)
C8 0.0238(17) 0.0242(18) 0.0162(16) 0.0043(14) -0.0020(13) 0.0034(14)
C9 0.0209(16) 0.0161(16) 0.0158(15) -0.0026(13) -0.0005(12) -0.0003(13)
C10 0.0213(16) 0.0128(15) 0.0130(14) -0.0015(12) -0.0008(12) 0.0023(12)
C11 0.0229(16) 0.0136(15) 0.0164(15) -0.0032(12) -0.0008(12) 0.0002(13)
C12 0.0247(18) 0.0260(19) 0.0307(19) -0.0001(16) 0.0030(15) -0.0052(15)
C14 0.0276(18) 0.0295(19) 0.0201(17) 0.0013(15) 0.0021(14) -0.0018(15)
C13 0.0278(18) 0.0286(19) 0.0249(18) -0.0019(15) 0.0057(14) -0.0059(15)
C15 0.037(2) 0.033(2) 0.0224(18) 0.0057(16) 0.0038(15) -0.0080(17)
C16 0.0333(19) 0.0231(18) 0.0209(17) 0.0072(14) -0.0068(14) -0.0095(15)
C17 0.0294(18) 0.0140(16) 0.0274(18) 0.0001(14) -0.0122(15) -0.0011(14)
C19 0.0287(18) 0.0198(17) 0.0223(17) -0.0038(14) -0.0028(14) 0.0033(14)
C18 0.0290(19) 0.0173(17) 0.033(2) -0.0032(15) -0.0070(15) 0.0084(15)
C20 0.0211(16) 0.0145(16) 0.0186(16) 0.0008(13) -0.0038(12) 0.0009(13)
C21 0.0186(15) 0.0147(16) 0.0176(15) 0.0013(13) -0.0065(12) -0.0025(13)
C22 0.0239(17) 0.0175(17) 0.0219(17) 0.0022(14) -0.0085(13) -0.0051(14)
C23 0.050(2) 0.025(2) 0.028(2) 0.0106(16) -0.0071(17) -0.0083(18)
C24 0.044(2) 0.0181(18) 0.033(2) 0.0075(16) -0.0163(17) -0.0026(16)
C25 0.0247(17) 0.0214(17) 0.0151(15) 0.0027(13) 0.0000(13) 0.0070(14)
C26 0.0285(18) 0.0236(19) 0.0290(19) -0.0007(15) 0.0016(15) 0.0041(15)
C27 0.044(2) 0.024(2) 0.036(2) -0.0036(16) 0.0076(17) 0.0040(17)
C28 0.042(2) 0.031(2) 0.0244(18) 0.0038(16) 0.0071(16) 0.0163(17)
C29 0.0247(18) 0.044(2) 0.0268(19) 0.0019(17) 0.0025(15) 0.0121(17)
C30 0.0252(18) 0.030(2) 0.0219(17) 0.0001(15) 0.0001(14) 0.0054(15)
C2S 0.085(4) 0.039(3) 0.048(3) -0.002(2) 0.016(3) -0.007(3)
C31 0.0161(15) 0.0238(18) 0.0189(16) -0.0047(14) -0.0032(12) 0.0063(13)
C32 0.0246(17) 0.032(2) 0.0188(17) -0.0010(15) -0.0012(13) 0.0055(15)
C33 0.0293(19) 0.042(2) 0.0216(18) -0.0079(17) -0.0045(15) 0.0061(17)
C34 0.0224(18) 0.040(2) 0.032(2) -0.0168(18) -0.0094(15) 0.0087(17)
C35 0.0217(18) 0.031(2) 0.046(2) -0.0096(18) 0.0012(16) -0.0029(16)
C36 0.0251(18) 0.031(2) 0.0247(18) -0.0027(15) 0.0007(14) 0.0026(15)
C37 0.0165(15) 0.0145(16) 0.0218(16) -0.0025(13) -0.0035(12) 0.0023(13)
C38 0.0216(17) 0.0268(19) 0.0232(17) -0.0047(15) 0.0015(13) 0.0005(14)
C39 0.0282(19) 0.034(2) 0.0268(19) -0.0094(16) -0.0021(15) 0.0016(16)
C40 0.0273(19) 0.0213(19) 0.038(2) -0.0086(16) -0.0116(16) 0.0028(15)
C3S 0.068(3) 0.057(3) 0.053(3) -0.004(3) 0.022(3) 0.007(3)
C41 0.0274(19) 0.0187(18) 0.040(2) 0.0035(16) -0.0065(16) -0.0032(15)
C42 0.0257(18) 0.0247(18) 0.0249(18) 0.0037(15) -0.0038(14) -0.0018(15)
C43 0.0204(16) 0.0194(17) 0.0191(16) -0.0066(13) 0.0041(13) -0.0024(13)
C44 0.0277(18) 0.0224(18) 0.0185(16) -0.0072(14) 0.0044(14) -0.0043(14)
C45 0.041(2) 0.027(2) 0.0252(18) -0.0080(15) 0.0136(16) -0.0075(17)
C46 0.039(2) 0.036(2) 0.039(2) -0.0171(18) 0.0226(18) -0.0143(18)
C47 0.0218(18) 0.040(2) 0.048(2) -0.017(2) 0.0094(17) -0.0041(17)
O1S 0.074(2) 0.0378(18) 0.0456(18) -0.0083(14) 0.0265(16) -0.0008(16)
C1S 0.047(2) 0.034(2) 0.043(2) -0.0119(19) 0.0000(19) 0.0029(19)
C48 0.0241(18) 0.0257(19) 0.0289(19) -0.0071(15) 0.0020(14) -0.0020(15)
C49 0.038(2) 0.056(3) 0.032(2) 0.007(2) 0.0061(18) 0.007(2)
C4S 0.100(5) 0.044(3) 0.084(4) -0.009(3) 0.062(4) 0.005(3)

loop_
_atom_type_symbol
_atom_type_description
_atom_type_scat_dispersion_real
_atom_type_scat_dispersion_imag
_atom_type_scat_source
C C 0.0033 0.0016 'International Tables Vol C Tables 4.2.6.8 and 6.1.1.4'
H H 0.0000 0.0000 'International Tables Vol C Tables 4.2.6.8 and 6.1.1.4'
F F 0.0171 0.0103 'International Tables Vol C Tables 4.2.6.8 and 6.1.1.4'
Ge Ge 0.1547 1.8001 'International Tables Vol C Tables 4.2.6.8 and 6.1.1.4'
O O 0.0106 0.0060 'International Tables Vol C Tables 4.2.6.8 and 6.1.1.4'
P P 0.1023 0.0942 'International Tables Vol C Tables 4.2.6.8 and 6.1.1.4'
S S 0.1246 0.1234 'International Tables Vol C Tables 4.2.6.8 and 6.1.1.4'
Cl Cl 0.1484 0.1585 'International Tables Vol C Tables 4.2.6.8 and 6.1.1.4'

loop_
_geom_angle_atom_site_label_1
_geom_angle_atom_site_label_2
_geom_angle_atom_site_label_3
_geom_angle
_geom_angle_site_symmetry_1
_geom_angle_site_symmetry_3
_geom_angle_publ_flag
C1 Ge1 C2 119.95(13) . . ?
C1 Ge1 Cl1 104.82(9) . . ?
C2 Ge1 Cl1 104.24(10) . . ?
C1 Ge1 P1 91.06(10) . . ?
C2 Ge1 P1 135.53(10) . . ?
Cl1 Ge1 P1 96.45(4) . . ?
O2 S1 O1 116.29(18) . . ?
O2 S1 O3 113.4(2) . . ?
O1 S1 O3 115.76(18) . . ?
O2 S1 C49 103.0(2) . . ?
O1 S1 C49 102.3(2) . . ?
O3 S1 C49 103.44(19) . . ?
C3 C1 C10 118.5(3) . . ?
C3 C1 Ge1 128.0(2) . . ?
C10 C1 Ge1 113.5(2) . . ?
C9 P1 C31 114.67(15) . . ?
C9 P1 C25 107.04(16) . . ?
C31 P1 C25 109.40(15) . . ?
C9 P1 Ge1 94.37(11) . . ?
C31 P1 Ge1 115.82(12) . . ?
C25 P1 Ge1 114.60(11) . . ?
C43 P2 C20 109.20(16) . . ?
C43 P2 C37 105.55(15) . . ?
C20 P2 C37 99.73(15) . . ?
C14 C2 C21 119.2(3) . . ?
C14 C2 Ge1 119.0(3) . . ?
C21 C2 Ge1 120.5(2) . . ?
C4 C5 C11 118.5(3) . . ?
C4 C5 C12 133.1(3) . . ?
C11 C5 C12 108.3(3) . . ?
C5 C4 C3 119.3(3) . . ?
C5 C4 H4 120.4 . . ?
C3 C4 H4 120.4 . . ?
C1 C3 C4 122.5(3) . . ?
C1 C3 H3 118.8 . . ?
C4 C3 H3 118.8 . . ?
C7 C6 C11 118.5(3) . . ?
C7 C6 C13 133.0(3) . . ?
C11 C6 C13 108.5(3) . . ?
C6 C7 C8 119.4(3) . . ?
C6 C7 H7 120.3 . . ?
C8 C7 H7 120.3 . . ?
C9 C8 C7 122.3(3) . . ?
C9 C8 H8 118.8 . . ?
C7 C8 H8 118.8 . . ?
C8 C9 C10 119.2(3) . . ?
C8 C9 P1 124.9(3) . . ?
C10 C9 P1 115.8(2) . . ?
C11 C10 C1 118.1(3) . . ?
C11 C10 C9 116.7(3) . . ?
C1 C10 C9 125.2(3) . . ?
C10 C11 C6 123.8(3) . . ?
C10 C11 C5 123.1(3) . . ?
C6 C11 C5 113.0(3) . . ?
C5 C12 C13 105.0(3) . . ?
C5 C12 H12A 110.7 . . ?
C13 C12 H12A 110.7 . . ?
C5 C12 H12B 110.7 . . ?
C13 C12 H12B 110.7 . . ?
H12A C12 H12B 108.8 . . ?
C2 C14 C15 123.5(3) . . ?
C2 C14 H14 118.3 . . ?
C15 C14 H14 118.3 . . ?
C6 C13 C12 105.1(3) . . ?
C6 C13 H13A 110.7 . . ?
C12 C13 H13A 110.7 . . ?
C6 C13 H13B 110.7 . . ?
C12 C13 H13B 110.7 . . ?
H13A C13 H13B 108.8 . . ?
C16 C15 C14 118.1(3) . . ?
C16 C15 H15 121.0 . . ?
C14 C15 H15 121.0 . . ?
C15 C16 C22 119.4(3) . . ?
C15 C16 C23 132.0(4) . . ?
C22 C16 C23 108.6(3) . . ?
C18 C17 C22 119.2(3) . . ?
C18 C17 C24 132.4(3) . . ?
C22 C17 C24 108.3(3) . . ?
C20 C19 C18 122.7(3) . . ?
C20 C19 H19 118.7 . . ?
C18 C19 H19 118.7 . . ?
C17 C18 C19 118.8(3) . . ?
C17 C18 H18 120.6 . . ?
C19 C18 H18 120.6 . . ?
C19 C20 C21 119.1(3) . . ?
C19 C20 P2 123.5(3) . . ?
C21 C20 P2 116.0(2) . . ?
C22 C21 C2 115.7(3) . . ?
C22 C21 C20 115.8(3) . . ?
C2 C21 C20 128.4(3) . . ?
C21 C22 C17 123.7(3) . . ?
C21 C22 C16 123.9(3) . . ?
C17 C22 C16 112.5(3) . . ?
C16 C23 C24 105.0(3) . . ?
C16 C23 H23A 110.7 . . ?
C24 C23 H23A 110.7 . . ?
C16 C23 H23B 110.7 . . ?
C24 C23 H23B 110.7 . . ?
H23A C23 H23B 108.8 . . ?
C17 C24 C23 105.2(3) . . ?
C17 C24 H24A 110.7 . . ?
C23 C24 H24A 110.7 . . ?
C17 C24 H24B 110.7 . . ?
C23 C24 H24B 110.7 . . ?
H24A C24 H24B 108.8 . . ?
C30 C25 C26 120.4(3) . . ?
C30 C25 P1 120.9(3) . . ?
C26 C25 P1 118.7(3) . . ?
C27 C26 C25 119.7(3) . . ?
C27 C26 H26 120.2 . . ?
C25 C26 H26 120.2 . . ?
C28 C27 C26 120.2(4) . . ?
C28 C27 H27 119.9 . . ?
C26 C27 H27 119.9 . . ?
C29 C28 C27 120.2(4) . . ?
C29 C28 H28 119.9 . . ?
C27 C28 H28 119.9 . . ?
C28 C29 C30 120.5(4) . . ?
C28 C29 H29 119.8 . . ?
C30 C29 H29 119.8 . . ?
C25 C30 C29 119.0(4) . . ?
C25 C30 H30 120.5 . . ?
C29 C30 H30 120.5 . . ?
C1S C2S C3S 102.5(4) . . ?
C1S C2S H2SA 111.3 . . ?
C3S C2S H2SA 111.3 . . ?
C1S C2S H2SB 111.3 . . ?
C3S C2S H2SB 111.3 . . ?
H2SA C2S H2SB 109.2 . . ?
C36 C31 C32 120.8(3) . . ?
C36 C31 P1 117.8(3) . . ?
C32 C31 P1 121.4(3) . . ?
C33 C32 C31 118.9(4) . . ?
C33 C32 H32 120.5 . . ?
C31 C32 H32 120.5 . . ?
C34 C33 C32 120.5(4) . . ?
C34 C33 H33 119.7 . . ?
C32 C33 H33 119.7 . . ?
C33 C34 C35 120.7(3) . . ?
C33 C34 H34 119.6 . . ?
C35 C34 H34 119.6 . . ?
C34 C35 C36 119.6(4) . . ?
C34 C35 H35 120.2 . . ?
C36 C35 H35 120.2 . . ?
C31 C36 C35 119.3(3) . . ?
C31 C36 H36 120.3 . . ?
C35 C36 H36 120.3 . . ?
C38 C37 C42 118.9(3) . . ?
C38 C37 P2 124.2(3) . . ?
C42 C37 P2 116.8(3) . . ?
C37 C38 C39 120.0(3) . . ?
C37 C38 H38 120.0 . . ?
C39 C38 H38 120.0 . . ?
C40 C39 C38 121.0(4) . . ?
C40 C39 H39 119.5 . . ?
C38 C39 H39 119.5 . . ?
C39 C40 C41 119.3(3) . . ?
C39 C40 H40 120.4 . . ?
C41 C40 H40 120.4 . . ?
C4S C3S C2S 102.1(4) . . ?
C4S C3S H3SA 111.4 . . ?
C2S C3S H3SA 111.4 . . ?
C4S C3S H3SB 111.4 . . ?
C2S C3S H3SB 111.4 . . ?
H3SA C3S H3SB 109.2 . . ?
C40 C41 C42 120.3(4) . . ?
C40 C41 H41 119.8 . . ?
C42 C41 H41 119.8 . . ?
C41 C42 C37 120.6(3) . . ?
C41 C42 H42 119.7 . . ?
C37 C42 H42 119.7 . . ?
C48 C43 C44 118.7(3) . . ?
C48 C43 P2 124.1(3) . . ?
C44 C43 P2 116.8(2) . . ?
C45 C44 C43 121.0(3) . . ?
C45 C44 H44 119.5 . . ?
C43 C44 H44 119.5 . . ?
C46 C45 C44 119.8(4) . . ?
C46 C45 H45 120.1 . . ?
C44 C45 H45 120.1 . . ?
C45 C46 C47 120.1(4) . . ?
C45 C46 H46 120.0 . . ?
C47 C46 H46 120.0 . . ?
C46 C47 C48 120.5(4) . . ?
C46 C47 H47 119.7 . . ?
C48 C47 H47 119.7 . . ?
C4S O1S C1S 108.5(4) . . ?
O1S C1S C2S 106.3(4) . . ?
O1S C1S H1SA 110.5 . . ?
C2S C1S H1SA 110.5 . . ?
O1S C1S H1SB 110.5 . . ?
C2S C1S H1SB 110.5 . . ?
H1SA C1S H1SB 108.7 . . ?
C47 C48 C43 119.9(4) . . ?
C47 C48 H48 120.0 . . ?
C43 C48 H48 120.0 . . ?
F3 C49 F2 107.3(3) . . ?
F3 C49 F1 107.3(4) . . ?
F2 C49 F1 107.3(4) . . ?
F3 C49 S1 111.2(3) . . ?
F2 C49 S1 111.3(3) . . ?
F1 C49 S1 112.2(3) . . ?
O1S C4S C3S 107.8(4) . . ?
O1S C4S H4SA 110.1 . . ?
C3S C4S H4SA 110.1 . . ?
O1S C4S H4SB 110.1 . . ?
C3S C4S H4SB 110.1 . . ?
H4SA C4S H4SB 108.5 . . ?

loop_
_geom_bond_atom_site_label_1
_geom_bond_atom_site_label_2
_geom_bond_distance
_geom_bond_site_symmetry_2
_geom_bond_publ_flag
Ge1 C1 1.922(3) . ?
Ge1 C2 1.926(3) . ?
Ge1 Cl1 2.2153(9) . ?
Ge1 P1 2.3573(9) . ?
S1 O2 1.441(3) . ?
S1 O1 1.451(3) . ?
S1 O3 1.458(3) . ?
S1 C49 1.799(5) . ?
F1 C49 1.347(5) . ?
C1 C3 1.388(4) . ?
C1 C10 1.418(4) . ?
P1 C9 1.794(3) . ?
P1 C31 1.799(3) . ?
P1 C25 1.813(3) . ?
P2 C43 1.821(3) . ?
P2 C20 1.823(3) . ?
P2 C37 1.843(3) . ?
F2 C49 1.343(5) . ?
C2 C14 1.383(5) . ?
C2 C21 1.435(5) . ?
C5 C4 1.370(5) . ?
C5 C11 1.408(5) . ?
C5 C12 1.515(5) . ?
C4 C3 1.419(5) . ?
C4 H4 0.9500 . ?
C3 H3 0.9500 . ?
F3 C49 1.334(5) . ?
C6 C7 1.375(5) . ?
C6 C11 1.408(5) . ?
C6 C13 1.510(5) . ?
C7 C8 1.408(5) . ?
C7 H7 0.9500 . ?
C8 C9 1.388(5) . ?
C8 H8 0.9500 . ?
C9 C10 1.436(4) . ?
C10 C11 1.395(5) . ?
C12 C13 1.562(5) . ?
C12 H12A 0.9900 . ?
C12 H12B 0.9900 . ?
C14 C15 1.418(5) . ?
C14 H14 0.9500 . ?
C13 H13A 0.9900 . ?
C13 H13B 0.9900 . ?
C15 C16 1.362(6) . ?
C15 H15 0.9500 . ?
C16 C22 1.410(5) . ?
C16 C23 1.515(5) . ?
C17 C18 1.358(6) . ?
C17 C22 1.410(5) . ?
C17 C24 1.519(5) . ?
C19 C20 1.389(5) . ?
C19 C18 1.415(5) . ?
C19 H19 0.9500 . ?
C18 H18 0.9500 . ?
C20 C21 1.437(5) . ?
C21 C22 1.409(5) . ?
C23 C24 1.547(6) . ?
C23 H23A 0.9900 . ?
C23 H23B 0.9900 . ?
C24 H24A 0.9900 . ?
C24 H24B 0.9900 . ?
C25 C30 1.391(5) . ?
C25 C26 1.392(5) . ?
C26 C27 1.383(5) . ?
C26 H26 0.9500 . ?
C27 C28 1.381(6) . ?
C27 H27 0.9500 . ?
C28 C29 1.381(6) . ?
C28 H28 0.9500 . ?
C29 C30 1.392(5) . ?
C29 H29 0.9500 . ?
C30 H30 0.9500 . ?
C2S C1S 1.496(7) . ?
C2S C3S 1.504(7) . ?
C2S H2SA 0.9900 . ?
C2S H2SB 0.9900 . ?
C31 C36 1.379(5) . ?
C31 C32 1.396(5) . ?
C32 C33 1.385(5) . ?
C32 H32 0.9500 . ?
C33 C34 1.368(6) . ?
C33 H33 0.9500 . ?
C34 C35 1.383(6) . ?
C34 H34 0.9500 . ?
C35 C36 1.396(5) . ?
C35 H35 0.9500 . ?
C36 H36 0.9500 . ?
C37 C38 1.388(5) . ?
C37 C42 1.394(5) . ?
C38 C39 1.392(5) . ?
C38 H38 0.9500 . ?
C39 C40 1.378(6) . ?
C39 H39 0.9500 . ?
C40 C41 1.381(6) . ?
C40 H40 0.9500 . ?
C3S C4S 1.488(7) . ?
C3S H3SA 0.9900 . ?
C3S H3SB 0.9900 . ?
C41 C42 1.390(5) . ?
C41 H41 0.9500 . ?
C42 H42 0.9500 . ?
C43 C48 1.393(5) . ?
C43 C44 1.405(5) . ?
C44 C45 1.382(5) . ?
C44 H44 0.9500 . ?
C45 C46 1.379(6) . ?
C45 H45 0.9500 . ?
C46 C47 1.389(6) . ?
C46 H46 0.9500 . ?
C47 C48 1.390(5) . ?
C47 H47 0.9500 . ?
O1S C4S 1.415(5) . ?
O1S C1S 1.435(5) . ?
C1S H1SA 0.9900 . ?
C1S H1SB 0.9900 . ?
C48 H48 0.9500 . ?
C4S H4SA 0.9900 . ?
C4S H4SB 0.9900 . ?
